data_9013112
loop_
_publ_author_name
'Miyawaki, R.'
'Matsubara, S.'
'Miyajima, H.'

_publ_section_title
;
 The crystal structure of rengeite, Sr4ZrTi4(Si2O7)2O8
 Sample: C2/m refinement
;
_journal_name_full 'Journal of Mineralogical and Petrological Sciences'
_journal_page_first 7
_journal_page_last 12
_journal_paper_doi 10.2465/jmps.97.7
_journal_volume 97
_journal_year 2002
_chemical_compound_source 'Itoigawa, Niigata Prefecture, Japan'
_chemical_formula_sum 'Al0.1 Ce0.154 Fe0.22 O22 Si4 Sr3.846 Ti3.68 Zr'
_chemical_name_mineral Rengeite
_space_group_IT_number 12
_symmetry_space_group_name_Hall '-C 2y'
_symmetry_space_group_name_H-M 'C 1 2/m 1'
_cell_angle_alpha 90
_cell_angle_beta 114.215
_cell_angle_gamma 90
_cell_length_a 13.9830
_cell_length_b 5.6722
_cell_length_c 11.9960
_cell_formula_units_Z 2
_cell_volume 867.739
_database_code_amcsd 0013129
_exptl_crystal_density_diffrn 4.230
_cod_original_formula_sum '(Sr3.846 Ce.154) Zr Ti3.68 Al.1 Fe.22 Si4 O22'
_cod_database_code 9013112

loop_
_space_group_symop_operation_xyz
x,y,z
1/2+x,1/2+y,z
x,-y,z
1/2+x,1/2-y,z
-x,y,-z
1/2-x,1/2+y,-z
-x,-y,-z
1/2-x,1/2-y,-z

loop_
_atom_site_aniso_label
_atom_site_aniso_U_11
_atom_site_aniso_U_22
_atom_site_aniso_U_33
_atom_site_aniso_U_12
_atom_site_aniso_U_13
_atom_site_aniso_U_23
Sr1 0.00780 0.01010 0.00990 0.00000 0.03830 0.00000
Ce1 0.00780 0.01010 0.00990 0.00000 0.03830 0.00000
Sr2 0.00770 0.01200 0.00950 0.00000 0.03660 0.00000
Ce2 0.00770 0.01200 0.00950 0.00000 0.03660 0.00000
Zr3 0.00580 0.00550 0.00730 0.00000 0.00300 0.00000
Ti4 0.00950 0.00780 0.00600 0.00000 0.00240 0.00000
Al4 0.00950 0.00780 0.00600 0.00000 0.00240 0.00000
Ti5 0.00840 0.00680 0.00870 0.00000 0.00360 0.00000
Fe5 0.00840 0.00680 0.00870 0.00000 0.00360 0.00000
Si1 0.00610 0.00720 0.00860 0.00000 0.00360 0.00000
Si2 0.00560 0.00530 0.00910 0.00000 0.00230 0.00000
O1 0.01190 0.00680 0.00630 -0.00110 0.00190 0.00040
O2 0.01040 0.00800 0.00610 -0.00150 0.00250 -0.00170
O3 0.01120 0.00890 0.01200 -0.00450 0.00420 0.00000
O4 0.01040 0.00600 0.01190 0.00000 0.00500 0.00000
O5 0.00800 0.00680 0.01020 0.00000 0.00530 0.00000
O6 0.01060 0.01700 0.01190 0.00000 0.00760 0.00000
O7 0.00570 0.01500 0.01500 0.00000 -0.00040 0.00000
O8 0.01220 0.01180 0.00800 0.00000 0.00370 0.00000

loop_
_atom_site_label
_atom_site_fract_x
_atom_site_fract_y
_atom_site_fract_z
_atom_site_occupancy
_atom_site_U_iso_or_equiv
Sr1 0.76861 0.00000 0.73673 0.94600 0.00919
Ce1 0.76861 0.00000 0.73673 0.05400 0.00919
Sr2 0.54661 0.50000 0.74203 0.97700 0.00967
Ce2 0.54661 0.50000 0.74203 0.02300 0.00967
Zr3 0.00000 0.50000 0.50000 1.00000 0.00604
Ti4 0.50000 0.74200 0.00000 0.95000 0.00800
Al4 0.50000 0.74200 0.00000 0.05000 0.00800
Ti5 0.27341 0.00000 0.00144 0.89000 0.00790
Fe5 0.27341 0.00000 0.00144 0.11000 0.00790
Si1 0.40778 0.00000 0.73618 1.00000 0.00710
Si2 0.83743 0.00000 0.45121 1.00000 0.00690
O1 0.06550 0.26350 0.17930 1.00000 0.00890
O2 0.20950 0.24990 0.88270 1.00000 0.00850
O3 0.38860 0.73440 0.41430 1.00000 0.01090
O4 0.09230 0.00000 0.99740 1.00000 0.00930
O5 0.40590 0.00000 0.00240 1.00000 0.00780
O6 0.47700 0.00000 0.65760 1.00000 0.01220
O7 0.28350 0.00000 0.65340 1.00000 0.01350
O8 0.14740 0.00000 0.41190 1.00000 0.01080

loop_
_cod_related_entry_id
_cod_related_entry_database
_cod_related_entry_code
1 AMCSD 0013129
